data_2009319
loop_
_publ_author_name
'Zhang, Jin-nan'
'Ye, Ling'
'Xi, Hong-wei'
'Li, Qi'

_publ_section_title
;
 Bis(2-azidoethyl)
 [(3-methylphenyl)(<i>p</i>-toluenesulfonamido)methyl]phosphonate
;
_journal_issue 12
_journal_name_full 'Acta Crystallographica Section C'
_journal_page_first IUC9900157
_journal_paper_doi 10.1107/S0108270199098224
_journal_volume 55
_journal_year 1999
_chemical_formula_sum 'C18 H21 N8 O7 P S'
_chemical_formula_weight 524.46
_chemical_name_systematic
; O,O-two(\b-trinitrideethyl)-\a-p-toluenesulfonamido-\a-m-
nitrobenzalphospite
;
_space_group_IT_number 14
_symmetry_cell_setting monoclinic
_symmetry_space_group_name_Hall '-P 2ybc'
_symmetry_space_group_name_H-M 'P 1 21/c 1'
_cell_angle_alpha 90.00
_cell_angle_beta 107.23(3)
_cell_angle_gamma 90.00
_cell_formula_units_Z 8
_cell_length_a 19.477(4)
_cell_length_b 17.178(3)
_cell_length_c 15.262(3)
_cell_measurement_reflns_used '36 still frames'
_cell_measurement_temperature 293(2)
_cell_measurement_theta_max 25
_cell_measurement_theta_min 2
_cell_volume 4877.1(18)
_computing_cell_refinement 'MAC Denzo'
_computing_data_collection 'MAC Xdit'
_computing_data_reduction 'MAC Denzo'
_computing_publication_material SHELXL93
_computing_structure_refinement 'SHELXL93 (Sheldrick, 1993)'
_computing_structure_solution 'SHELXS86 (Sheldrick, 1990)'
_diffrn_ambient_temperature 293(2)
_diffrn_measurement_device 'MAC DIP2030K Imaging Plate'
_diffrn_measurement_method 'imaging plate'
_diffrn_radiation_monochromator graphite
_diffrn_radiation_source 'fine-focus sealed tube'
_diffrn_radiation_type MoK\a
_diffrn_radiation_wavelength 0.71073
_diffrn_reflns_av_R_equivalents 0.0000
_diffrn_reflns_av_sigmaI/netI 0.0970
_diffrn_reflns_limit_h_max 21
_diffrn_reflns_limit_h_min -22
_diffrn_reflns_limit_k_max 0
_diffrn_reflns_limit_k_min -20
_diffrn_reflns_limit_l_max 18
_diffrn_reflns_limit_l_min 0
_diffrn_reflns_number 8382
_diffrn_reflns_theta_max 25
_diffrn_reflns_theta_min 2.34
_exptl_absorpt_coefficient_mu 0.254
_exptl_absorpt_correction_type none
_exptl_crystal_colour 'light yellow'
_exptl_crystal_density_diffrn 1.429
_exptl_crystal_density_method 'not measured'
_exptl_crystal_description needle
_exptl_crystal_F_000 2176
_exptl_crystal_size_max 0.3
_exptl_crystal_size_mid 0.2
_exptl_crystal_size_min 0.1
_refine_diff_density_max 0.345
_refine_diff_density_min -0.344
_refine_ls_extinction_method none
_refine_ls_goodness_of_fit_all 1.043
_refine_ls_goodness_of_fit_obs 1.121
_refine_ls_hydrogen_treatment constr
_refine_ls_matrix_type full
_refine_ls_number_parameters 631
_refine_ls_number_reflns 8354
_refine_ls_number_restraints 0
_refine_ls_restrained_S_all 1.346
_refine_ls_restrained_S_obs 1.121
_refine_ls_R_factor_all 0.106
_refine_ls_R_factor_obs 0.061
_refine_ls_shift/esd_max 0.027
_refine_ls_shift/esd_mean 0.003
_refine_ls_structure_factor_coef Fsqd
_refine_ls_weighting_details 'w = 1/[\s^2^(Fo^2^)+(0.0791P)^2^+0.6724P] where P = (Fo^2^+2Fc^2^)/3'
_refine_ls_weighting_scheme calc
_refine_ls_wR_factor_all 0.232
_refine_ls_wR_factor_obs 0.161
_reflns_number_observed 5942
_reflns_number_total 8382
_reflns_observed_criterion I>2\s(I)
_cod_data_source_file qb0129.cif
_cod_data_source_block ZHANG1
_cod_depositor_comments
;
The following automatic conversions were performed:

'_refine_ls_weighting_scheme' value 'calc w =
1/[\s^2^(Fo^2^)+(0.0791P)^2^+0.6724P] where P = (Fo^2^+2Fc^2^)/3' was
changed to 'calc'. New tag '_refine_ls_weighting_details' was
created. The value of the new tag was set to 'w =
1/[\s^2^(Fo^2^)+(0.0791P)^2^+0.6724P] where P = (Fo^2^+2Fc^2^)/3'.

Automatic conversion script
Id: cif_fix_values 3143 2015-03-26 13:38:13Z robertas 
;
_cod_original_cell_volume 4877.1(16)
_cod_original_sg_symbol_H-M 'P 21/c'
_cod_database_code 2009319

loop_
_symmetry_equiv_pos_as_xyz
'x, y, z'
'-x, y+1/2, -z+1/2'
'-x, -y, -z'
'x, -y-1/2, z-1/2'

loop_
_atom_site_aniso_label
_atom_site_aniso_U_11
_atom_site_aniso_U_22
_atom_site_aniso_U_33
_atom_site_aniso_U_12
_atom_site_aniso_U_13
_atom_site_aniso_U_23
P1 0.05629(15) 0.04132(15) 0.0524(2) 0.00547(12) 0.01025(13) 0.00709(13)
S1 0.0830(2) 0.0401(2) 0.0771(2) 0.00937(14) 0.03182(14) -0.00986(15)
O1 0.1250(7) 0.0648(6) 0.1019(7) -0.0174(6) 0.0437(6) -0.0428(5)
O2 0.0920(5) 0.0651(6) 0.1114(8) 0.0402(4) 0.0404(5) 0.0169(6)
O3 0.0525(4) 0.0596(5) 0.0619(5) 0.0038(4) 0.0126(4) 0.0070(4)
O4 0.0674(5) 0.0583(5) 0.0519(5) 0.0100(4) 0.0052(4) -0.0005(4)
O5 0.0833(5) 0.0441(5) 0.0826(6) 0.0107(4) 0.0212(5) 0.0195(4)
O6 0.0790(6) 0.0608(6) 0.1231(10) 0.0028(5) -0.0099(6) 0.0150(6)
O7 0.1217(9) 0.0552(6) 0.221(2) -0.0097(6) -0.0061(10) 0.0545(8)
N1 0.0581(5) 0.0361(5) 0.0621(6) -0.0028(4) 0.0202(4) -0.0043(4)
N2 0.1205(9) 0.1483(13) 0.0687(9) 0.0662(8) 0.0258(7) 0.0122(9)
N3 0.1165(10) 0.1452(14) 0.0633(9) 0.0424(9) 0.0156(8) 0.0023(9)
N4 0.168(2) 0.306(3) 0.0750(12) 0.048(2) 0.0384(11) 0.003(2)
N5 0.1156(11) 0.1219(13) 0.210(2) 0.0420(10) 0.0074(13) -0.0515(13)
N6 0.1211(11) 0.1085(13) 0.169(2) -0.0077(10) 0.0335(12) -0.0220(13)
N7 0.170(2) 0.195(2) 0.165(2) 0.006(2) 0.040(2) -0.033(2)
N8 0.0812(7) 0.0439(6) 0.0828(8) -0.0010(5) 0.0135(6) 0.0148(6)
C1 0.0644(6) 0.0541(7) 0.0495(6) 0.0090(5) 0.0196(5) -0.0049(5)
C2 0.0667(7) 0.0952(11) 0.0584(8) 0.0068(7) 0.0168(6) 0.0047(8)
C3 0.0874(8) 0.1063(11) 0.0651(8) 0.0289(8) 0.0301(6) 0.0325(8)
C4 0.0954(7) 0.0791(9) 0.0803(8) 0.0209(7) 0.0514(6) 0.0234(7)
C5 0.0836(7) 0.0748(9) 0.0854(9) -0.0113(7) 0.0414(6) -0.0032(8)
C6 0.0560(6) 0.0716(8) 0.0638(8) 0.0055(6) 0.0181(5) 0.0026(7)
C7 0.1666(13) 0.1091(14) 0.1649(14) 0.0301(12) 0.1034(10) 0.0667(11)
C8 0.0507(5) 0.0375(5) 0.0579(7) 0.0045(4) 0.0112(5) 0.0000(5)
C9 0.0511(5) 0.0386(6) 0.0502(6) -0.0038(4) 0.0164(4) -0.0050(5)
C10 0.0556(5) 0.0387(6) 0.0480(6) -0.0060(5) 0.0131(5) -0.0022(5)
C11 0.0653(6) 0.0383(6) 0.0494(6) -0.0027(5) 0.0177(5) 0.0034(5)
C12 0.0724(6) 0.0408(6) 0.0649(7) -0.0151(5) 0.0234(5) -0.0091(6)
C13 0.0646(6) 0.0486(6) 0.0732(8) -0.0199(5) 0.0182(6) -0.0176(6)
C14 0.0531(6) 0.0523(7) 0.0611(7) -0.0039(5) 0.0114(5) -0.0070(6)
C15 0.1040(10) 0.0626(8) 0.0626(9) 0.0082(8) 0.0188(7) -0.0081(7)
C16 0.1001(10) 0.0877(11) 0.0773(10) 0.0272(9) 0.0198(8) 0.0028(9)
C17 0.1382(11) 0.0572(8) 0.1236(12) 0.0135(8) 0.0697(8) 0.0316(8)
C18 0.0958(11) 0.0734(12) 0.271(3) -0.0137(10) 0.0588(14) -0.031(2)
P2 0.05099(13) 0.03853(14) 0.0461(2) -0.00652(11) 0.00976(11) -0.00451(12)
S2 0.0711(2) 0.03845(14) 0.0647(2) -0.00682(12) 0.02908(13) 0.00222(13)
O8 0.1121(6) 0.0472(5) 0.0898(6) 0.0161(5) 0.0496(5) 0.0226(4)
O9 0.0734(4) 0.0666(5) 0.0800(6) -0.0287(4) 0.0284(4) -0.0126(5)
O10 0.0473(4) 0.0538(5) 0.0570(5) -0.0101(3) 0.0101(3) -0.0056(4)
O11 0.0639(4) 0.0592(5) 0.0528(5) 0.0036(4) 0.0134(4) 0.0103(4)
O12 0.0588(4) 0.0428(4) 0.0696(5) -0.0085(3) 0.0111(4) -0.0170(4)
O13 0.1081(8) 0.0671(6) 0.2010(14) 0.0114(6) -0.0088(9) -0.0661(7)
O14 0.0839(6) 0.0692(7) 0.1533(11) 0.0103(5) -0.0305(7) -0.0387(7)
N9 0.0532(4) 0.0391(5) 0.0537(5) 0.0001(4) 0.0194(4) 0.0037(4)
N10 0.1431(11) 0.1091(12) 0.0937(10) 0.0263(10) 0.0438(9) 0.0032(9)
N11 0.225(2) 0.136(2) 0.0958(11) 0.0312(14) 0.0694(11) -0.0153(11)
N12 0.427(4) 0.240(3) 0.158(2) 0.082(3) 0.089(2) -0.075(2)
N13 0.1011(8) 0.0588(8) 0.180(2) -0.0129(7) 0.0508(9) -0.0168(9)
N14 0.1132(9) 0.0729(9) 0.1400(12) -0.0199(8) 0.0501(8) -0.0117(9)
N15 0.1269(11) 0.174(2) 0.184(2) -0.0012(12) 0.0696(11) -0.0551(15)
N16 0.0754(7) 0.0470(6) 0.0921(9) 0.0040(5) 0.0032(6) -0.0215(6)
C19 0.0641(6) 0.0460(6) 0.0567(7) -0.0035(5) 0.0256(5) 0.0018(5)
C20 0.0668(7) 0.0915(11) 0.0696(9) 0.0123(7) 0.0151(6) -0.0075(8)
C21 0.0759(8) 0.1248(14) 0.0635(9) -0.0149(9) 0.0129(7) -0.0240(9)
C22 0.0954(8) 0.0747(9) 0.0722(8) -0.0152(7) 0.0417(6) -0.0159(7)
C23 0.0923(8) 0.0630(8) 0.0846(10) 0.0131(7) 0.0345(7) -0.0072(8)
C24 0.0714(7) 0.0604(8) 0.0617(8) 0.0056(6) 0.0180(6) -0.0019(7)
C25 0.1384(13) 0.1070(13) 0.0922(11) -0.0214(11) 0.0477(10) -0.0392(10)
C26 0.0489(5) 0.0387(6) 0.0516(6) -0.0053(4) 0.0106(5) 0.0005(5)
C27 0.0499(5) 0.0379(5) 0.0485(6) 0.0003(4) 0.0150(4) 0.0024(5)
C28 0.0534(5) 0.0369(6) 0.0565(7) 0.0041(5) 0.0134(5) -0.0008(5)
C29 0.0581(6) 0.0407(6) 0.0601(7) -0.0001(5) 0.0130(5) -0.0042(6)
C30 0.0706(7) 0.0464(7) 0.0669(8) 0.0141(5) 0.0168(6) 0.0007(6)
C31 0.0620(7) 0.0537(7) 0.0783(9) 0.0184(6) 0.0044(6) 0.0052(7)
C32 0.0513(6) 0.0556(7) 0.0637(8) 0.0051(5) 0.0038(5) 0.0000(6)
C33 0.0875(8) 0.0521(7) 0.0709(9) -0.0071(7) 0.0218(7) 0.0115(7)
C34 0.0969(9) 0.0804(10) 0.0636(9) -0.0036(8) 0.0229(7) 0.0185(7)
C35 0.0665(7) 0.0616(8) 0.1045(11) -0.0065(6) 0.0264(7) -0.0278(8)
C36 0.1157(12) 0.0608(9) 0.1127(14) 0.0164(9) 0.0165(11) 0.0073(10)

loop_
_atom_site_label
_atom_site_fract_x
_atom_site_fract_y
_atom_site_fract_z
_atom_site_U_iso_or_equiv
_atom_site_thermal_displace_type
_atom_site_calc_flag
_atom_site_refinement_flags
_atom_site_occupancy
_atom_site_disorder_group
_atom_site_type_symbol
P1 0.13374(2) 0.05760(2) 0.12083(2) 0.05127(9) Uani d . 1 . P
S1 0.09362(2) 0.10675(2) 0.36720(3) 0.06496(10) Uani d . 1 . S
O1 0.14491(6) 0.15538(6) 0.43065(8) 0.0950(4) Uani d . 1 . O
O2 0.02375(5) 0.13590(6) 0.31898(8) 0.0873(4) Uani d . 1 . O
O3 0.21179(4) 0.04276(5) 0.14959(6) 0.0589(3) Uani d . 1 . O
O4 0.08976(4) 0.01097(5) 0.03411(6) 0.0619(3) Uani d . 1 . O
O5 0.10920(5) 0.14337(5) 0.09394(7) 0.0707(3) Uani d . 1 . O
O6 0.26097(6) -0.18037(6) 0.37240(9) 0.0963(5) Uani d . 1 . O
O7 0.19991(7) -0.28346(7) 0.35101(13) 0.1450(7) Uani d . 1 . O
N1 0.13239(5) 0.08178(5) 0.29019(7) 0.0516(3) Uani d . 1 . N
H1A 0.17826 0.09555 0.29697 0.080 Uiso d R 1 . H
N2 0.10970(8) -0.04859(10) -0.13653(10) 0.1130(6) Uani d . 1 . N
N3 0.14278(8) -0.04952(11) -0.19138(10) 0.1107(6) Uani d . 1 . N
N4 0.16678(12) -0.0480(2) -0.24915(14) 0.1824(13) Uani d . 1 . N
N5 0.14279(9) 0.29203(11) 0.1839(2) 0.1581(10) Uani d . 1 . N
N6 0.16514(10) 0.31573(11) 0.2644(2) 0.1349(9) Uani d . 1 . N
N7 0.17681(12) 0.3457(2) 0.3346(2) 0.1789(12) Uani d . 1 . N
N8 0.20463(6) -0.21446(6) 0.34141(9) 0.0716(4) Uani d . 1 . N
C1 0.08285(6) 0.02029(8) 0.42300(9) 0.0554(4) Uani d . 1 . C
C2 0.14140(7) -0.01191(10) 0.48758(10) 0.0738(5) Uani d . 1 . C
H2A 0.18497 0.01758 0.50990 0.080 Uiso d R 1 . H
C3 0.13648(8) -0.08557(11) 0.52130(11) 0.0846(5) Uani d . 1 . C
H3A 0.17732 -0.10778 0.56596 0.080 Uiso d R 1 . H
C4 0.07387(8) -0.12847(10) 0.49118(11) 0.0794(5) Uani d . 1 . C
C5 0.01559(8) -0.09409(9) 0.42917(11) 0.0777(5) Uani d . 1 . C
H5A -0.02872 -0.12261 0.40951 0.080 Uiso d R 1 . H
C6 0.01900(7) -0.02078(8) 0.39474(10) 0.0637(4) Uani d . 1 . C
H6A -0.02242 0.00185 0.35154 0.080 Uiso d R 1 . H
C7 0.06966(11) -0.20998(11) 0.5232(2) 0.1351(8) Uani d . 1 . C
H7A 0.02231 -0.23030 0.4951 0.080 Uiso d R 1 . H
H7B 0.10430 -0.24149 0.5060 0.080 Uiso d R 1 . H
H7C 0.07976 -0.21067 0.5887 0.080 Uiso d R 1 . H
C8 0.09193(6) 0.03627(7) 0.20990(9) 0.0497(4) Uani d . 1 . C
H8A 0.04371 0.05613 0.19016 0.080 Uiso d R 1 . H
C9 0.08782(6) -0.05077(6) 0.22489(8) 0.0463(3) Uani d . 1 . C
C10 0.14738(6) -0.09193(7) 0.27622(8) 0.0479(3) Uani d . 1 . C
H10A 0.19233 -0.06603 0.30345 0.080 Uiso d R 1 . H
C11 0.14089(6) -0.17135(7) 0.28719(8) 0.0509(3) Uani d . 1 . C
C12 0.07754(6) -0.21184(7) 0.24862(9) 0.0587(4) Uani d . 1 . C
H12A 0.07481 -0.26683 0.25832 0.080 Uiso d R 1 . H
C13 0.01904(7) -0.17059(7) 0.19674(10) 0.0626(4) Uani d . 1 . C
H13A -0.02532 -0.19728 0.16856 0.080 Uiso d R 1 . H
C14 0.02370(6) -0.09137(7) 0.18434(9) 0.0567(4) Uani d . 1 . C
H14A -0.01749 -0.06350 0.14751 0.080 Uiso d R 1 . H
C15 0.10642(9) -0.06956(9) 0.01769(11) 0.0777(5) Uani d . 1 . C
H15A 0.06239 -0.09717 -0.00943 0.080 Uiso d R 1 . H
H15B 0.13042 -0.09383 0.07529 0.080 Uiso d R 1 . H
C16 0.14994(9) -0.07455(11) -0.04368(12) 0.0898(6) Uani d . 1 . C
H16A 0.19165 -0.04245 -0.01978 0.080 Uiso d R 1 . H
H16B 0.16576 -0.12722 -0.04607 0.080 Uiso d R 1 . H
C17 0.15558(10) 0.19982(9) 0.07110(13) 0.0997(6) Uani d . 1 . C
H17A 0.12710 0.23472 0.02557 0.080 Uiso d R 1 . H
H17B 0.18917 0.17398 0.04593 0.080 Uiso d R 1 . H
C18 0.19128(10) 0.24877(12) 0.1486(2) 0.1457(11) Uani d . 1 . C
H18A 0.21586 0.21354 0.1964 0.080 Uiso d R 1 . H
H18B 0.22617 0.28264 0.1354 0.080 Uiso d R 1 . H
P2 0.35312(2) 0.03903(2) 0.41795(2) 0.04621(9) Uani d . 1 . P
S2 0.39848(2) 0.11646(2) 0.18414(2) 0.05612(9) Uani d . 1 . S
O8 0.35291(5) 0.17928(5) 0.13918(7) 0.0788(3) Uani d . 1 . O
O9 0.47162(5) 0.13077(6) 0.23607(7) 0.0721(3) Uani d . 1 . O
O10 0.27460(4) 0.03033(5) 0.38286(6) 0.0538(3) Uani d . 1 . O
O11 0.39257(4) -0.02122(5) 0.49355(6) 0.0595(3) Uani d . 1 . O
O12 0.38036(4) 0.12022(5) 0.46123(6) 0.0588(3) Uani d . 1 . O
O13 0.30221(7) -0.27904(7) 0.13686(12) 0.1372(6) Uani d . 1 . O
O14 0.23868(6) -0.17830(7) 0.12714(10) 0.1163(5) Uani d . 1 . O
N9 0.35906(5) 0.07974(5) 0.25526(7) 0.0479(3) Uani d . 1 . N
H9A 0.31285 0.09168 0.24891 0.080 Uiso d R 1 . H
N10 0.33038(9) 0.03466(10) 0.63043(12) 0.1134(7) Uani d . 1 . N
N11 0.33896(12) 0.06765(12) 0.69994(13) 0.1476(9) Uani d . 1 . N
N12 0.3452(2) 0.1080(2) 0.7601(2) 0.275(2) Uani d . 1 . N
N13 0.42699(8) 0.27945(8) 0.46172(14) 0.1114(7) Uani d . 1 . N
N14 0.47400(8) 0.24352(9) 0.44114(12) 0.1060(6) Uani d . 1 . N
N15 0.52357(10) 0.21601(14) 0.4321(2) 0.1567(9) Uani d . 1 . N
N16 0.29560(6) -0.21218(6) 0.15584(9) 0.0762(4) Uani d . 1 . N
C19 0.39753(6) 0.04526(7) 0.10049(9) 0.0539(4) Uani d . 1 . C
C20 0.33933(8) 0.03989(10) 0.02316(11) 0.0770(5) Uani d . 1 . C
H20A 0.29974 0.07533 0.01418 0.080 Uiso d R 1 . H
C21 0.33815(8) -0.01686(12) -0.04058(11) 0.0897(6) Uani d . 1 . C
H21A 0.29859 -0.01960 -0.09580 0.080 Uiso d R 1 . H
C22 0.39462(8) -0.07053(10) -0.02798(11) 0.0771(5) Uani d . 1 . C
C23 0.45202(9) -0.06290(9) 0.04892(11) 0.0782(5) Uani d . 1 . C
H23A 0.49172 -0.09819 0.05786 0.080 Uiso d R 1 . H
C24 0.45498(7) -0.00542(8) 0.11321(10) 0.0649(4) Uani d . 1 . C
H24A 0.49635 -0.00084 0.16609 0.080 Uiso d R 1 . H
C25 0.39127(11) -0.13316(12) -0.09821(13) 0.1096(7) Uani d . 1 . C
H25A 0.43356 -0.16502 -0.07865 0.080 Uiso d R 1 . H
H25B 0.34944 -0.16476 -0.10445 0.080 Uiso d R 1 . H
H25C 0.38860 -0.10969 -0.15621 0.080 Uiso d R 1 . H
C26 0.39803(6) 0.02701(7) 0.32993(8) 0.0473(3) Uani d . 1 . C
H26A 0.44603 0.04679 0.35419 0.080 Uiso d R 1 . H
C27 0.40373(6) -0.05687(6) 0.30273(8) 0.0453(3) Uani d . 1 . C
C28 0.34662(6) -0.09461(7) 0.24151(8) 0.0496(3) Uani d . 1 . C
H28A 0.30165 -0.06860 0.21480 0.080 Uiso d R 1 . H
C29 0.35645(6) -0.17136(7) 0.21907(9) 0.0539(4) Uani d . 1 . C
C30 0.41978(7) -0.21216(8) 0.25427(10) 0.0620(4) Uani d . 1 . C
H30A 0.42447 -0.26500 0.23639 0.080 Uiso d R 1 . H
C31 0.47554(7) -0.17376(8) 0.31577(11) 0.0682(5) Uani d . 1 . C
H31A 0.52034 -0.20029 0.34181 0.080 Uiso d R 1 . H
C32 0.46786(6) -0.09774(8) 0.34074(10) 0.0597(4) Uani d . 1 . C
H32A 0.50719 -0.07249 0.38477 0.080 Uiso d R 1 . H
C33 0.35274(8) -0.07149(8) 0.53991(10) 0.0705(5) Uani d . 1 . C
H33A 0.36940 -0.12421 0.54135 0.080 Uiso d R 1 . H
H33B 0.30246 -0.07053 0.50679 0.080 Uiso d R 1 . H
C34 0.36278(9) -0.04310(10) 0.63459(11) 0.0805(5) Uani d . 1 . C
H34A 0.34076 -0.07799 0.66742 0.080 Uiso d R 1 . H
H34B 0.41322 -0.04013 0.66651 0.080 Uiso d R 1 . H
C35 0.33388(7) 0.18434(8) 0.46706(12) 0.0773(5) Uani d . 1 . C
H35A 0.34068 0.19703 0.53033 0.080 Uiso d R 1 . H
H35B 0.28445 0.17034 0.43957 0.080 Uiso d R 1 . H
C36 0.35409(10) 0.25310(10) 0.41980(15) 0.1002(7) Uani d . 1 . C
H36A 0.34953 0.23865 0.35757 0.080 Uiso d R 1 . H
H36B 0.32134 0.29514 0.41855 0.080 Uiso d R 1 . H

loop_
_atom_type_symbol
_atom_type_description
_atom_type_scat_dispersion_real
_atom_type_scat_dispersion_imag
_atom_type_scat_source
C C 0.0033 0.0016 'International Tables Vol C Tables 4.2.6.8 and 6.1.1.4'
H H 0.0000 0.0000 'International Tables Vol C Tables 4.2.6.8 and 6.1.1.4'
N N 0.0061 0.0033 'International Tables Vol C Tables 4.2.6.8 and 6.1.1.4'
O O 0.0106 0.0060 'International Tables Vol C Tables 4.2.6.8 and 6.1.1.4'
P P 0.1023 0.0942 'International Tables Vol C Tables 4.2.6.8 and 6.1.1.4'
S S 0.1246 0.1234 'International Tables Vol C Tables 4.2.6.8 and 6.1.1.4'

loop_
_geom_angle_atom_site_label_1
_geom_angle_atom_site_label_2
_geom_angle_atom_site_label_3
_geom_angle
_geom_angle_publ_flag
O3 P1 O5 116.65(5) yes
O3 P1 O4 114.87(6) yes
O5 P1 O4 102.21(5) yes
O3 P1 C8 113.18(6) yes
O5 P1 C8 102.49(6) yes
O4 P1 C8 105.95(5) yes
O2 S1 O1 120.58(7) yes
O2 S1 N1 107.09(7) yes
O1 S1 N1 105.12(7) yes
O2 S1 C1 108.26(6) yes
O1 S1 C1 108.93(7) yes
N1 S1 C1 105.92(6) yes
C15 O4 P1 122.40(8) ?
C17 O5 P1 122.25(10) ?
C8 N1 S1 119.48(8) ?
N3 N2 C16 115.20(15) ?
N4 N3 N2 172.4(2) yes
N6 N5 C18 117.8(2) ?
N7 N6 N5 169.1(2) yes
O7 N8 O6 121.55(12) ?
O7 N8 C11 118.87(11) ?
O6 N8 C11 119.52(11) ?
C2 C1 C6 119.59(13) ?
C2 C1 S1 119.50(11) ?
C6 C1 S1 120.40(10) ?
C3 C2 C1 119.92(13) ?
C2 C3 C4 121.13(13) ?
C5 C4 C3 117.8(2) ?
C5 C4 C7 120.86(14) ?
C3 C4 C7 121.33(14) ?
C6 C5 C4 122.18(13) ?
C5 C6 C1 119.29(12) ?
N1 C8 C9 115.92(10) ?
N1 C8 P1 105.55(8) ?
C9 C8 P1 111.51(9) ?
C10 C9 C14 118.82(11) ?
C10 C9 C8 120.99(9) ?
C14 C9 C8 120.16(10) ?
C11 C10 C9 118.67(10) ?
C10 C11 C12 122.98(10) ?
C10 C11 N8 118.15(10) ?
C12 C11 N8 118.86(11) ?
C13 C12 C11 117.85(12) ?
C12 C13 C14 120.64(11) ?
C13 C14 C9 121.00(11) ?
C16 C15 O4 111.83(14) ?
C15 C16 N2 111.12(14) ?
O5 C17 C18 112.2(2) ?
N5 C18 C17 113.5(2) ?
O10 P2 O12 115.45(5) yes
O10 P2 O11 115.48(5) yes
O12 P2 O11 104.24(5) yes
O10 P2 C26 113.28(6) yes
O12 P2 C26 103.62(5) yes
O11 P2 C26 103.30(5) yes
O9 S2 O8 120.55(6) yes
O9 S2 N9 106.59(6) yes
O8 S2 N9 105.22(6) yes
O9 S2 C19 108.37(6) yes
O8 S2 C19 107.62(6) yes
N9 S2 C19 107.91(6) yes
C33 O11 P2 121.74(8) ?
C35 O12 P2 124.35(8) ?
C26 N9 S2 120.99(8) ?
N11 N10 C34 117.2(2) ?
N12 N11 N10 171.0(3) yes
N14 N13 C36 116.2(2) ?
N15 N14 N13 170.3(2) yes
O13 N16 O14 121.57(12) ?
O13 N16 C29 119.52(11) ?
O14 N16 C29 118.83(11) ?
C20 C19 C24 120.27(13) ?
C20 C19 S2 119.77(11) ?
C24 C19 S2 119.96(9) ?
C21 C20 C19 119.47(14) ?
C20 C21 C22 121.42(14) ?
C23 C22 C21 117.59(15) ?
C23 C22 C25 122.11(15) ?
C21 C22 C25 120.30(14) ?
C22 C23 C24 122.01(15) ?
C23 C24 C19 119.20(12) ?
N9 C26 C27 115.79(9) ?
N9 C26 P2 104.51(8) ?
C27 C26 P2 113.66(9) ?
C28 C27 C32 119.00(11) ?
C28 C27 C26 121.46(9) ?
C32 C27 C26 119.53(10) ?
C27 C28 C29 117.97(10) ?
C30 C29 C28 123.90(11) ?
C30 C29 N16 117.89(11) ?
C28 C29 N16 118.19(10) ?
C31 C30 C29 117.11(12) ?
C30 C31 C32 120.91(12) ?
C31 C32 C27 121.08(11) ?
O11 C33 C34 109.81(12) ?
N10 C34 C33 109.01(13) ?
O12 C35 C36 108.24(14) ?
N13 C36 C35 113.44(15) ?

loop_
_geom_bond_atom_site_label_1
_geom_bond_atom_site_label_2
_geom_bond_site_symmetry_2
_geom_bond_distance
_geom_bond_publ_flag
P1 O3 . 1.4742(9) yes
P1 O5 . 1.5656(10) yes
P1 O4 . 1.5670(10) yes
P1 C8 . 1.8168(15) yes
S1 O2 . 1.4321(10) yes
S1 O1 . 1.4354(11) yes
S1 N1 . 1.6314(13) yes
S1 C1 . 1.7552(14) yes
O4 C15 . 1.459(2) yes
O5 C17 . 1.437(2) yes
O6 N8 . 1.2096(15) yes
O7 N8 . 1.201(2) yes
N1 C8 . 1.4703(15) yes
N2 N3 . 1.198(2) yes
N2 C16 . 1.471(2) yes
N3 N4 . 1.114(3) yes
N5 N6 . 1.244(3) yes
N5 C18 . 1.427(3) yes
N6 N7 . 1.149(3) yes
N8 C11 . 1.472(2) yes
C1 C2 . 1.383(2) ?
C1 C6 . 1.383(2) ?
C2 C3 . 1.380(2) ?
C3 C4 . 1.382(2) ?
C4 C5 . 1.377(2) ?
C4 C7 . 1.493(3) yes
C5 C6 . 1.374(2) ?
C8 C9 . 1.518(2) yes
C9 C10 . 1.3859(15) ?
C9 C14 . 1.404(2) ?
C10 C11 . 1.385(2) ?
C11 C12 . 1.387(2) ?
C12 C13 . 1.376(2) ?
C13 C14 . 1.381(2) ?
C15 C16 . 1.440(3) yes
C17 C18 . 1.450(3) yes
P2 O10 . 1.4707(9) yes
P2 O12 . 1.5669(9) yes
P2 O11 . 1.5709(9) yes
P2 C26 . 1.8189(14) yes
S2 O9 . 1.4315(10) yes
S2 O8 . 1.4361(10) yes
S2 N9 . 1.6308(12) yes
S2 C19 . 1.7641(14) yes
O11 C33 . 1.474(2) yes
O12 C35 . 1.445(2) yes
O13 N16 . 1.201(2) yes
O14 N16 . 1.213(2) yes
N9 C26 . 1.4774(15) yes
N10 N11 . 1.170(3) yes
N10 C34 . 1.471(2) yes
N11 N12 . 1.128(4) yes
N13 N14 . 1.220(2) yes
N13 C36 . 1.446(2) yes
N14 N15 . 1.120(3) yes
N16 C29 . 1.466(2) yes
C19 C20 . 1.376(2) ?
C19 C24 . 1.385(2) ?
C20 C21 . 1.373(2) ?
C21 C22 . 1.404(2) ?
C22 C23 . 1.367(2) ?
C22 C25 . 1.506(3) yes
C23 C24 . 1.381(2) ?
C26 C27 . 1.513(2) yes
C27 C28 . 1.384(2) ?
C27 C32 . 1.400(2) ?
C28 C29 . 1.390(2) ?
C29 C30 . 1.382(2) ?
C30 C31 . 1.375(2) ?
C31 C32 . 1.381(2) ?
C33 C34 . 1.482(2) yes
C35 C36 . 1.496(3) yes

loop_
_geom_hbond_atom_site_label_D
_geom_hbond_atom_site_label_A
_geom_hbond_site_symmetry_A
_geom_hbond_distance_DA
_geom_hbond_publ_flag
N1 O10 1_555 2.852(4) yes
N9 O3 1_555 2.914(4) yes

loop_
_geom_torsion_atom_site_label_1
_geom_torsion_atom_site_label_2
_geom_torsion_atom_site_label_3
_geom_torsion_atom_site_label_4
_geom_torsion
_geom_torsion_publ_flag
C10 C11 N8 O6 2.2(3) yes
C10 C11 N8 O7 179.5(4) yes
C28 C29 N16 O13 178.4(4) yes
C28 C29 N16 O14 1.6(3) yes
